data_2020224
loop_
_publ_author_name
'Averbuch-Pouchot, M.T.'

_publ_section_title
;
 Crystal chemistry of cyclo-hexaphosphates. II. Structure of copper
 cyclo-hexaphosphate tetradecahydrate
;
_journal_name_full 'Acta Crystallographica C (39,1983-)'
_journal_page_first 1275
_journal_page_last 1277
_journal_volume 45
_journal_year 1989
_chemical_formula_sum 'Cu3 H28 O32 P6'
_chemical_name_systematic 'Cu3 (P6 O18) (H2 O)14'
_space_group_IT_number 2
_symmetry_space_group_name_Hall '-P 1'
_symmetry_space_group_name_H-M 'P -1'
_cell_angle_alpha 110.49
_cell_angle_beta 110.14
_cell_angle_gamma 77.82
_cell_formula_units_Z 1
_cell_length_a 10.944
_cell_length_b 7.539
_cell_length_c 8.974
_cell_volume 647.710
_citation_journal_id_ASTM ACSCEE
_cod_data_source_file Averbuch-Pouchot_ACSCEE_1989_747.cif
_cod_data_source_block H28Cu3O32P6
_cod_original_cell_volume 647.7097
_cod_original_formula_sum 'H28 Cu3 O32 P6'
_cod_database_code 2020224

loop_
_symmetry_equiv_pos_as_xyz
x,y,z
-x,-y,-z

loop_
_atom_site_label
_atom_site_type_symbol
_atom_site_fract_x
_atom_site_fract_y
_atom_site_fract_z
_atom_site_occupancy
_atom_site_U_iso_or_equiv
O5 O-2 0.1677 0.0523 -0.0069 1 0.0
O15 O-2 0.3778 0.0405 0.2838 1 0.0
O1 O-2 0.7702 0.8773 0.4714 1 0.0
O10 O-2 0.8083 0.4708 0.3801 1 0.0
O6 O-2 0.3218 0.2181 0.9381 1 0.0
O14 O-2 0.6704 0.3855 0.966 1 0.0
O16 O-2 0.4585 0.3362 0.6864 1 0.0
Cu1 Cu+2 0 0 0 1 0.0
P1 P+5 0.7783 0.0627 0.45385 1 0.0
O2 O-2 0.6634 0.2087 0.4625 1 0.0
Cu2 Cu+2 0.60594 0.43034 0.37989 1 0.0
O3 O-2 0.8173 0.0352 0.2907 1 0.0
O9 O-2 0.1031 0.818 0.1264 1 0.0
P3 P+5 0.92896 0.28482 0.77783 1 0.0
O7 O-2 0.9174 0.7089 0.17 1 0.0
O12 O-2 0.9762 0.7524 0.7442 1 0.0
O4 O-2 0.9065 0.1529 0.5887 1 0.0
O8 O-2 0.8643 0.4797 0.7874 1 0.0
O11 O-2 0.5699 0.2659 0.1471 1 0.0
P2 P+5 0.80155 0.86776 0.11915 1 0.0
O13 O-2 0.3792 0.4141 0.3854 1 0.0
